data_7011350
loop_
_publ_author_name
'Li Ding'
'Kuangbiao Ma'
'Gerd D\"urner'
'Michael Bolte'
'Fabrizia Fabrizi de Biani'
'Piero Zanello'
'Matthias Wagner'

_publ_section_title
;
 Reactions of ferrocenylboranes with 2,5-bis(pyridyl)pyrazine and
 quaterpyridine: charge-transfer complexes and redox-active macrocycles
;
_journal_issue 8
_journal_name_full 'J. Chem. Soc., Dalton Trans.'
_journal_page_first 1566
_journal_page_last 1573
_journal_paper_doi 10.1039/b110993f
_journal_year 2002
_chemical_formula_sum 'C40 H34 B2 F12 Fe N8 P2'
_chemical_formula_weight 994.16
_chemical_name_systematic ?
_space_group_IT_number 2
_symmetry_cell_setting triclinic
_symmetry_space_group_name_Hall '-P 1'
_symmetry_space_group_name_H-M 'P -1'
_atom_sites_solution_hydrogens geom
_atom_sites_solution_primary direct
_atom_sites_solution_secondary difmap
_audit_creation_method SHELXL-97
_cell_angle_alpha 109.470(5)
_cell_angle_beta 94.120(5)
_cell_angle_gamma 113.171(5)
_cell_formula_units_Z 2
_cell_length_a 12.973(5)
_cell_length_b 14.478(5)
_cell_length_c 15.575(5)
_cell_measurement_reflns_used 135
_cell_measurement_temperature 293(2)
_cell_measurement_theta_max 26.73
_cell_measurement_theta_min 2.68
_cell_volume 2465.1(15)
_computing_cell_refinement 'X-Area (Stoe & Cie, 2001)'
_computing_data_collection 'X-Area (Stoe & Cie, 2001)'
_computing_data_reduction 'X-Area (Stoe & Cie, 2001)'
_computing_molecular_graphics 'XP in SHELXTL-Plus (Sheldrick, 1991)'
_computing_structure_refinement 'SHELXL-97 (Sheldrick, 1997)'
_computing_structure_solution 'SHELXS-97 (Sheldrick, 1990)'
_diffrn_ambient_temperature 293(2)
_diffrn_measured_fraction_theta_full 0.916
_diffrn_measured_fraction_theta_max 0.916
_diffrn_measurement_device_type 'STOE IPDS II two-circle-diffractometer'
_diffrn_measurement_method \w
_diffrn_radiation_monochromator graphite
_diffrn_radiation_source 'fine-focus sealed tube'
_diffrn_radiation_type MoK\a
_diffrn_radiation_wavelength 0.71073
_diffrn_reflns_av_R_equivalents 0.0982
_diffrn_reflns_av_sigmaI/netI 0.1190
_diffrn_reflns_limit_h_max 17
_diffrn_reflns_limit_h_min -17
_diffrn_reflns_limit_k_max 19
_diffrn_reflns_limit_k_min -19
_diffrn_reflns_limit_l_max 20
_diffrn_reflns_limit_l_min -20
_diffrn_reflns_number 26884
_diffrn_reflns_theta_full 28.04
_diffrn_reflns_theta_max 28.04
_diffrn_reflns_theta_min 2.68
_exptl_absorpt_coefficient_mu 0.453
_exptl_absorpt_correction_T_max 0.8762
_exptl_absorpt_correction_T_min 0.6861
_exptl_absorpt_correction_type refdelf
_exptl_absorpt_process_details refdelf
_exptl_crystal_colour dark_blue
_exptl_crystal_density_diffrn 1.339
_exptl_crystal_density_method 'not measured'
_exptl_crystal_description block
_exptl_crystal_F_000 1008
_exptl_crystal_size_max 0.90
_exptl_crystal_size_mid 0.50
_exptl_crystal_size_min 0.30
_refine_diff_density_max 0.970
_refine_diff_density_min -0.491
_refine_diff_density_rms 0.093
_refine_ls_extinction_method none
_refine_ls_goodness_of_fit_ref 0.864
_refine_ls_hydrogen_treatment mixed
_refine_ls_matrix_type full
_refine_ls_number_parameters 586
_refine_ls_number_reflns 10943
_refine_ls_number_restraints 0
_refine_ls_restrained_S_all 0.864
_refine_ls_R_factor_all 0.1582
_refine_ls_R_factor_gt 0.0841
_refine_ls_shift/su_max 0.000
_refine_ls_shift/su_mean 0.000
_refine_ls_structure_factor_coef Fsqd
_refine_ls_weighting_details 'calc w=1/[\s^2^(Fo^2^)+(0.1468P)^2^+0.0000P] where P=(Fo^2^+2Fc^2^)/3'
_refine_ls_weighting_scheme calc
_refine_ls_wR_factor_gt 0.2170
_refine_ls_wR_factor_ref 0.2589
_reflns_number_gt 4469
_reflns_number_total 10943
_reflns_threshold_expression >2sigma(I)
_cod_data_source_file b110993f.txt
_cod_data_source_block wagner1
_cod_depositor_comments
;
The following automatic conversions were performed:
'_symmetry_cell_setting' value 'Triclinic' changed to 'triclinic'
according to '/home/saulius/struct/CIF-dictionaries/cif_core.dic'
dictionary named 'cif_core.dic' version 2.4.1 from 2010-06-29.

Automatic conversion script
Id: cif_fix_enum 1527 2010-12-29 10:47:43Z saulius 
;
_cod_original_sg_symbol_H-M P-1
_cod_database_code 7011350

loop_
_symmetry_equiv_pos_as_xyz
'x, y, z'
'-x, -y, -z'

loop_
_atom_site_label
_atom_site_type_symbol
_atom_site_fract_x
_atom_site_fract_y
_atom_site_fract_z
_atom_site_U_iso_or_equiv
_atom_site_adp_type
_atom_site_occupancy
_atom_site_symmetry_multiplicity
_atom_site_calc_flag
_atom_site_refinement_flags
_atom_site_disorder_assembly
_atom_site_disorder_group
C11 C 0.3767(4) 0.1368(4) 0.6607(4) 0.0667(12) Uani 1 1 d . . .
C12 C 0.4935(4) 0.1525(4) 0.6599(4) 0.0694(13) Uani 1 1 d . . .
H12 H 0.5309 0.1639 0.6130 0.083 Uiso 1 1 calc R . .
C13 C 0.5425(5) 0.1476(4) 0.7422(5) 0.0884(18) Uani 1 1 d . . .
H13 H 0.6167 0.1554 0.7584 0.106 Uiso 1 1 calc R . .
C14 C 0.4582(6) 0.1290(5) 0.7944(5) 0.099(2) Uani 1 1 d . . .
H14 H 0.4673 0.1221 0.8513 0.119 Uiso 1 1 calc R . .
C15 C 0.3554(5) 0.1223(4) 0.7453(4) 0.0843(16) Uani 1 1 d . . .
H15 H 0.2871 0.1105 0.7652 0.101 Uiso 1 1 calc R . .
B1 B 0.2857(5) 0.1275(5) 0.5809(4) 0.0699(15) Uani 1 1 d . . .
C1 C 0.1967(5) 0.1755(5) 0.6099(4) 0.0822(15) Uani 1 1 d . . .
H1A H 0.1467 0.1632 0.5545 0.123 Uiso 1 1 calc R . .
H1B H 0.2379 0.2525 0.6470 0.123 Uiso 1 1 calc R . .
H1C H 0.1515 0.1397 0.6456 0.123 Uiso 1 1 calc R . .
N21 N 0.2150(3) 0.0036(3) 0.5038(3) 0.0717(11) Uani 1 1 d . . .
C22 C 0.2347(4) -0.0075(4) 0.4171(4) 0.0753(14) Uani 1 1 d . . .
C23 C 0.1756(5) -0.1059(5) 0.3412(5) 0.0916(18) Uani 1 1 d . . .
H23 H 0.1891 -0.1133 0.2820 0.110 Uiso 1 1 calc R . .
C24 C 0.0957(5) -0.1932(5) 0.3554(6) 0.099(2) Uani 1 1 d . . .
H24 H 0.0538 -0.2601 0.3053 0.119 Uiso 1 1 calc R . .
C25 C 0.0786(5) -0.1807(5) 0.4435(6) 0.095(2) Uani 1 1 d . . .
H25 H 0.0256 -0.2396 0.4534 0.114 Uiso 1 1 calc R . .
C26 C 0.1392(4) -0.0819(4) 0.5169(5) 0.0830(16) Uani 1 1 d . . .
H26 H 0.1275 -0.0742 0.5766 0.100 Uiso 1 1 calc R . .
N31 N 0.3513(3) 0.1730(3) 0.5101(3) 0.0655(10) Uani 1 1 d . . .
C32 C 0.3209(5) 0.0974(4) 0.4220(4) 0.0722(13) Uani 1 1 d . . .
C33 C 0.3716(5) 0.1289(5) 0.3543(4) 0.0863(16) Uani 1 1 d . . .
H33 H 0.3479 0.0778 0.2929 0.104 Uiso 1 1 calc R . .
N34 N 0.4520(4) 0.2286(4) 0.3740(3) 0.0777(12) Uani 1 1 d . . .
C35 C 0.4827(4) 0.3014(4) 0.4620(4) 0.0668(12) Uani 1 1 d . . .
C36 C 0.4311(4) 0.2745(4) 0.5315(4) 0.0665(12) Uani 1 1 d . . .
H36 H 0.4524 0.3270 0.5921 0.080 Uiso 1 1 calc R . .
N41 N 0.6004(4) 0.4817(3) 0.5765(3) 0.0737(11) Uani 1 1 d . . .
C42 C 0.5731(4) 0.4138(4) 0.4857(4) 0.0693(13) Uani 1 1 d . . .
C43 C 0.6241(5) 0.4465(5) 0.4184(4) 0.0825(15) Uani 1 1 d . . .
H43 H 0.6019 0.3982 0.3560 0.099 Uiso 1 1 calc R . .
C44 C 0.7079(6) 0.5518(5) 0.4469(5) 0.0921(18) Uani 1 1 d . . .
H44 H 0.7451 0.5749 0.4038 0.111 Uiso 1 1 calc R . .
C45 C 0.7369(5) 0.6226(5) 0.5379(5) 0.0903(18) Uani 1 1 d . . .
H45 H 0.7930 0.6945 0.5575 0.108 Uiso 1 1 calc R . .
C46 C 0.6809(5) 0.5852(4) 0.6011(4) 0.0821(16) Uani 1 1 d . . .
H46 H 0.6999 0.6339 0.6631 0.098 Uiso 1 1 calc R . .
Fe Fe 0.49399(6) 0.27176(6) 0.77876(5) 0.0700(3) Uani 1 1 d . . .
C51 C 0.6410(4) 0.4190(4) 0.8492(3) 0.0663(12) Uani 1 1 d . . .
C52 C 0.5712(5) 0.3877(5) 0.9114(4) 0.0850(16) Uani 1 1 d . . .
H52 H 0.5948 0.3744 0.9619 0.102 Uiso 1 1 calc R . .
C53 C 0.4604(6) 0.3802(6) 0.8839(5) 0.105(2) Uani 1 1 d . . .
H53 H 0.4004 0.3630 0.9139 0.125 Uiso 1 1 calc R . .
C54 C 0.4576(6) 0.4037(5) 0.8025(5) 0.0899(17) Uani 1 1 d . . .
H54 H 0.3949 0.4024 0.7684 0.108 Uiso 1 1 calc R . .
C55 C 0.5682(5) 0.4294(4) 0.7831(4) 0.0725(13) Uani 1 1 d . . .
H55 H 0.5903 0.4501 0.7343 0.087 Uiso 1 1 calc R . .
B2 B 0.7733(5) 0.4478(4) 0.8597(4) 0.0645(13) Uani 1 1 d . . .
C2 C 0.8228(5) 0.3767(4) 0.8927(4) 0.0781(14) Uani 1 1 d . . .
H2A H 0.9039 0.4043 0.8953 0.117 Uiso 1 1 calc R . .
H2B H 0.7837 0.3018 0.8490 0.117 Uiso 1 1 calc R . .
H2C H 0.8103 0.3812 0.9537 0.117 Uiso 1 1 calc R . .
N61 N 0.8472(4) 0.5761(3) 0.9239(3) 0.0722(11) Uani 1 1 d . . .
C62 C 0.9040(5) 0.6362(4) 0.8764(4) 0.0740(14) Uani 1 1 d . . .
C63 C 0.9695(6) 0.7467(4) 0.9194(4) 0.099(2) Uani 1 1 d . . .
H63 H 1.0086 0.7872 0.8866 0.118 Uiso 1 1 calc R . .
C64 C 0.9756(8) 0.7964(5) 1.0145(5) 0.119(3) Uani 1 1 d . . .
H64 H 1.0194 0.8716 1.0459 0.143 Uiso 1 1 calc R . .
C65 C 0.9180(7) 0.7362(5) 1.0620(5) 0.109(2) Uani 1 1 d . . .
H65 H 0.9228 0.7700 1.1254 0.131 Uiso 1 1 calc R . .
C66 C 0.8527(6) 0.6250(5) 1.0153(4) 0.0892(17) Uani 1 1 d . . .
H66 H 0.8124 0.5836 1.0471 0.107 Uiso 1 1 calc R . .
N71 N 0.8105(3) 0.4601(3) 0.7663(3) 0.0637(10) Uani 1 1 d . . .
C72 C 0.8817(4) 0.5638(4) 0.7796(3) 0.0657(12) Uani 1 1 d . . .
C73 C 0.9198(5) 0.5854(4) 0.7048(4) 0.0750(14) Uani 1 1 d . . .
H73 H 0.9697 0.6568 0.7145 0.090 Uiso 1 1 calc R . .
N74 N 0.8875(4) 0.5071(3) 0.6188(3) 0.0723(11) Uani 1 1 d . . .
C75 C 0.8165(4) 0.4061(4) 0.6078(3) 0.0635(11) Uani 1 1 d . . .
C76 C 0.7769(4) 0.3811(4) 0.6817(3) 0.0643(12) Uani 1 1 d . . .
H76 H 0.7273 0.3096 0.6718 0.077 Uiso 1 1 calc R . .
N81 N 0.6909(4) 0.2229(3) 0.5013(3) 0.0744(11) Uani 1 1 d . . .
C82 C 0.7764(4) 0.3202(4) 0.5113(3) 0.0663(12) Uani 1 1 d . . .
C83 C 0.8220(6) 0.3391(5) 0.4374(4) 0.0851(16) Uani 1 1 d . . .
H83 H 0.8809 0.4070 0.4472 0.102 Uiso 1 1 calc R . .
C84 C 0.7795(7) 0.2570(6) 0.3506(5) 0.103(2) Uani 1 1 d . . .
H84 H 0.8082 0.2682 0.3001 0.123 Uiso 1 1 calc R . .
C85 C 0.6937(7) 0.1577(6) 0.3388(4) 0.102(2) Uani 1 1 d . . .
H85 H 0.6644 0.1004 0.2800 0.122 Uiso 1 1 calc R . .
C86 C 0.6509(6) 0.1429(5) 0.4141(4) 0.0872(17) Uani 1 1 d . . .
H86 H 0.5922 0.0751 0.4047 0.105 Uiso 1 1 calc R . .
P1 P 0.03086(16) 0.07225(13) 0.25005(12) 0.0901(5) Uani 1 1 d . . .
F11 F 0.0812(5) 0.0998(4) 0.3555(3) 0.1491(19) Uani 1 1 d . . .
F12 F 0.1243(7) 0.1821(4) 0.2542(4) 0.196(3) Uani 1 1 d . . .
F13 F -0.0130(6) 0.0421(4) 0.1437(3) 0.159(2) Uani 1 1 d . . .
F14 F 0.1051(5) 0.0103(5) 0.2195(4) 0.160(2) Uani 1 1 d . . .
F15 F -0.0652(5) -0.0360(5) 0.2424(4) 0.182(3) Uani 1 1 d . . .
F16 F -0.0371(9) 0.1368(7) 0.2822(6) 0.237(4) Uani 1 1 d . . .
P2 P 0.17135(14) 0.52115(14) 0.79321(11) 0.0838(5) Uani 1 1 d . . .
F21 F 0.1890(5) 0.4175(4) 0.7669(4) 0.175(2) Uani 1 1 d . . .
F22 F 0.2459(4) 0.5676(4) 0.8937(3) 0.1426(17) Uani 1 1 d . . .
F23 F 0.1504(6) 0.6254(4) 0.8163(4) 0.172(2) Uani 1 1 d . . .
F24 F 0.0934(5) 0.4722(5) 0.6925(3) 0.163(2) Uani 1 1 d . . .
F25 F 0.2813(5) 0.5777(5) 0.7624(4) 0.179(3) Uani 1 1 d . . .
F26 F 0.0608(5) 0.4680(6) 0.8237(5) 0.179(2) Uani 1 1 d . . .

loop_
_atom_site_aniso_label
_atom_site_aniso_U_11
_atom_site_aniso_U_22
_atom_site_aniso_U_33
_atom_site_aniso_U_23
_atom_site_aniso_U_13
_atom_site_aniso_U_12
C11 0.058(3) 0.061(2) 0.076(3) 0.029(2) 0.006(2) 0.021(2)
C12 0.054(3) 0.056(2) 0.087(3) 0.022(2) 0.007(2) 0.021(2)
C13 0.069(3) 0.071(3) 0.112(5) 0.029(3) -0.007(3) 0.028(3)
C14 0.100(5) 0.078(4) 0.103(5) 0.049(3) -0.014(4) 0.020(3)
C15 0.069(3) 0.080(3) 0.093(4) 0.044(3) 0.007(3) 0.016(3)
B1 0.053(3) 0.065(3) 0.078(4) 0.028(3) 0.004(3) 0.015(2)
C1 0.066(3) 0.082(3) 0.097(4) 0.036(3) 0.010(3) 0.032(3)
N21 0.050(2) 0.065(2) 0.091(3) 0.030(2) 0.000(2) 0.0202(18)
C22 0.061(3) 0.066(3) 0.086(4) 0.022(3) -0.002(3) 0.026(2)
C23 0.079(4) 0.074(3) 0.090(4) 0.010(3) -0.011(3) 0.027(3)
C24 0.073(4) 0.063(3) 0.128(6) 0.016(3) -0.022(4) 0.024(3)
C25 0.057(3) 0.069(3) 0.143(6) 0.040(4) -0.001(4) 0.018(3)
C26 0.054(3) 0.074(3) 0.113(4) 0.042(3) 0.006(3) 0.018(3)
N31 0.058(2) 0.058(2) 0.070(2) 0.0215(18) 0.0011(19) 0.0211(18)
C32 0.064(3) 0.066(3) 0.073(3) 0.018(2) -0.001(3) 0.028(2)
C33 0.087(4) 0.083(4) 0.073(3) 0.020(3) 0.009(3) 0.033(3)
N34 0.079(3) 0.080(3) 0.072(3) 0.031(2) 0.014(2) 0.033(2)
C35 0.062(3) 0.072(3) 0.074(3) 0.035(3) 0.012(2) 0.033(2)
C36 0.061(3) 0.064(3) 0.069(3) 0.026(2) 0.004(2) 0.024(2)
N41 0.071(3) 0.071(2) 0.074(3) 0.032(2) 0.007(2) 0.026(2)
C42 0.062(3) 0.071(3) 0.086(3) 0.038(3) 0.016(3) 0.035(2)
C43 0.086(4) 0.083(3) 0.089(4) 0.044(3) 0.032(3) 0.038(3)
C44 0.091(4) 0.092(4) 0.113(5) 0.063(4) 0.035(4) 0.039(3)
C45 0.071(3) 0.076(3) 0.121(5) 0.051(4) 0.017(4) 0.021(3)
C46 0.077(3) 0.071(3) 0.087(4) 0.033(3) -0.001(3) 0.024(3)
Fe 0.0593(4) 0.0684(4) 0.0722(5) 0.0260(3) 0.0034(3) 0.0222(3)
C51 0.066(3) 0.060(2) 0.063(3) 0.020(2) 0.006(2) 0.024(2)
C52 0.083(4) 0.085(4) 0.068(3) 0.021(3) 0.009(3) 0.029(3)
C53 0.080(4) 0.101(5) 0.110(5) 0.017(4) 0.029(4) 0.037(4)
C54 0.082(4) 0.079(4) 0.094(4) 0.016(3) 0.004(3) 0.039(3)
C55 0.069(3) 0.065(3) 0.078(3) 0.025(2) 0.004(3) 0.029(2)
B2 0.063(3) 0.061(3) 0.055(3) 0.018(2) 0.005(2) 0.019(2)
C2 0.073(3) 0.079(3) 0.077(3) 0.035(3) 0.006(3) 0.027(3)
N61 0.069(3) 0.068(2) 0.062(2) 0.0164(19) 0.004(2) 0.023(2)
C62 0.071(3) 0.060(3) 0.071(3) 0.020(2) 0.000(3) 0.018(2)
C63 0.122(5) 0.058(3) 0.082(4) 0.015(3) 0.007(4) 0.020(3)
C64 0.147(7) 0.067(4) 0.088(5) 0.002(3) 0.003(4) 0.023(4)
C65 0.135(6) 0.078(4) 0.069(4) 0.010(3) -0.001(4) 0.022(4)
C66 0.104(5) 0.079(3) 0.060(3) 0.017(3) 0.004(3) 0.027(3)
N71 0.059(2) 0.059(2) 0.066(2) 0.0244(18) 0.0019(18) 0.0213(18)
C72 0.066(3) 0.059(2) 0.066(3) 0.025(2) 0.007(2) 0.023(2)
C73 0.074(3) 0.061(3) 0.087(4) 0.032(3) 0.015(3) 0.025(2)
N74 0.081(3) 0.067(2) 0.069(3) 0.028(2) 0.016(2) 0.033(2)
C75 0.066(3) 0.065(3) 0.066(3) 0.029(2) 0.017(2) 0.032(2)
C76 0.064(3) 0.055(2) 0.065(3) 0.019(2) 0.007(2) 0.022(2)
N81 0.080(3) 0.074(3) 0.068(3) 0.021(2) 0.009(2) 0.039(2)
C82 0.069(3) 0.068(3) 0.067(3) 0.025(2) 0.012(2) 0.037(2)
C83 0.102(4) 0.080(3) 0.075(4) 0.029(3) 0.026(3) 0.041(3)
C84 0.143(7) 0.100(5) 0.077(4) 0.033(4) 0.034(4) 0.066(5)
C85 0.134(6) 0.103(5) 0.065(4) 0.017(3) 0.012(4) 0.064(5)
C86 0.086(4) 0.076(3) 0.084(4) 0.015(3) -0.002(3) 0.038(3)
P1 0.0957(12) 0.0722(9) 0.0858(10) 0.0275(8) 0.0135(9) 0.0257(8)
F11 0.198(5) 0.133(4) 0.084(3) 0.028(2) -0.002(3) 0.060(4)
F12 0.232(7) 0.105(3) 0.130(4) 0.024(3) 0.039(4) -0.023(4)
F13 0.219(6) 0.123(3) 0.103(3) 0.037(3) -0.017(3) 0.060(4)
F14 0.164(5) 0.201(5) 0.118(4) 0.033(3) 0.019(3) 0.112(4)
F15 0.148(5) 0.137(4) 0.176(5) 0.063(4) 0.031(4) -0.017(3)
F16 0.312(10) 0.247(8) 0.242(8) 0.082(6) 0.083(7) 0.221(8)
P2 0.0777(10) 0.0963(10) 0.0758(9) 0.0382(8) 0.0125(8) 0.0344(8)
F21 0.180(5) 0.131(4) 0.203(6) 0.021(4) -0.013(4) 0.105(4)
F22 0.141(4) 0.187(5) 0.079(2) 0.055(3) -0.001(2) 0.055(3)
F23 0.181(5) 0.118(4) 0.185(5) 0.029(3) -0.007(4) 0.068(4)
F24 0.151(4) 0.191(5) 0.107(3) 0.038(3) -0.033(3) 0.065(4)
F25 0.136(4) 0.226(6) 0.115(4) 0.076(4) 0.040(3) 0.015(4)
F26 0.115(4) 0.216(6) 0.202(6) 0.103(5) 0.071(4) 0.048(4)

loop_
_atom_type_symbol
_atom_type_description
_atom_type_scat_dispersion_real
_atom_type_scat_dispersion_imag
_atom_type_scat_source
C C 0.0033 0.0016 'International Tables Vol C Tables 4.2.6.8 and 6.1.1.4'
H H 0.0000 0.0000 'International Tables Vol C Tables 4.2.6.8 and 6.1.1.4'
B B 0.0013 0.0007 'International Tables Vol C Tables 4.2.6.8 and 6.1.1.4'
N N 0.0061 0.0033 'International Tables Vol C Tables 4.2.6.8 and 6.1.1.4'
F F 0.0171 0.0103 'International Tables Vol C Tables 4.2.6.8 and 6.1.1.4'
P P 0.1023 0.0942 'International Tables Vol C Tables 4.2.6.8 and 6.1.1.4'
Fe Fe 0.3463 0.8444 'International Tables Vol C Tables 4.2.6.8 and 6.1.1.4'

loop_
_geom_angle_atom_site_label_1
_geom_angle_atom_site_label_2
_geom_angle_atom_site_label_3
_geom_angle
_geom_angle_site_symmetry_1
_geom_angle_site_symmetry_3
_geom_angle_publ_flag
C15 C11 C12 106.2(4) . . ?
C15 C11 B1 126.1(5) . . ?
C12 C11 B1 127.5(5) . . ?
C15 C11 Fe 68.6(3) . . ?
C12 C11 Fe 68.7(3) . . ?
B1 C11 Fe 131.0(3) . . ?
C13 C12 C11 109.4(5) . . ?
C13 C12 Fe 69.2(3) . . ?
C11 C12 Fe 70.7(3) . . ?
C13 C12 H12 125.3 . . ?
C11 C12 H12 125.3 . . ?
Fe C12 H12 126.3 . . ?
C14 C13 C12 107.4(5) . . ?
C14 C13 Fe 69.3(4) . . ?
C12 C13 Fe 70.3(3) . . ?
C14 C13 H13 126.3 . . ?
C12 C13 H13 126.3 . . ?
Fe C13 H13 125.7 . . ?
C13 C14 C15 108.9(5) . . ?
C13 C14 Fe 70.5(3) . . ?
C15 C14 Fe 70.3(3) . . ?
C13 C14 H14 125.5 . . ?
C15 C14 H14 125.5 . . ?
Fe C14 H14 125.2 . . ?
C11 C15 C14 108.0(6) . . ?
C11 C15 Fe 71.1(3) . . ?
C14 C15 Fe 68.5(3) . . ?
C11 C15 H15 126.0 . . ?
C14 C15 H15 126.0 . . ?
Fe C15 H15 126.0 . . ?
C11 B1 C1 118.9(5) . . ?
C11 B1 N31 109.2(4) . . ?
C1 B1 N31 111.2(4) . . ?
C11 B1 N21 111.9(4) . . ?
C1 B1 N21 108.5(4) . . ?
N31 B1 N21 94.3(4) . . ?
B1 C1 H1A 109.5 . . ?
B1 C1 H1B 109.5 . . ?
H1A C1 H1B 109.5 . . ?
B1 C1 H1C 109.5 . . ?
H1A C1 H1C 109.5 . . ?
H1B C1 H1C 109.5 . . ?
C26 N21 C22 120.1(5) . . ?
C26 N21 B1 126.8(5) . . ?
C22 N21 B1 113.0(4) . . ?
N21 C22 C23 121.0(5) . . ?
N21 C22 C32 109.1(5) . . ?
C23 C22 C32 129.9(6) . . ?
C22 C23 C24 118.3(7) . . ?
C22 C23 H23 120.8 . . ?
C24 C23 H23 120.8 . . ?
C25 C24 C23 119.7(6) . . ?
C25 C24 H24 120.1 . . ?
C23 C24 H24 120.1 . . ?
C26 C25 C24 120.1(6) . . ?
C26 C25 H25 119.9 . . ?
C24 C25 H25 119.9 . . ?
N21 C26 C25 120.7(7) . . ?
N21 C26 H26 119.6 . . ?
C25 C26 H26 119.6 . . ?
C36 N31 C32 119.9(5) . . ?
C36 N31 B1 126.1(4) . . ?
C32 N31 B1 114.1(4) . . ?
N31 C32 C33 118.7(5) . . ?
N31 C32 C22 109.4(5) . . ?
C33 C32 C22 131.9(5) . . ?
N34 C33 C32 122.5(5) . . ?
N34 C33 H33 118.8 . . ?
C32 C33 H33 118.8 . . ?
C33 N34 C35 117.8(5) . . ?
N34 C35 C36 121.7(5) . . ?
N34 C35 C42 118.7(5) . . ?
C36 C35 C42 119.6(5) . . ?
N31 C36 C35 119.4(5) . . ?
N31 C36 H36 120.3 . . ?
C35 C36 H36 120.3 . . ?
C46 N41 C42 117.1(5) . . ?
N41 C42 C43 123.0(5) . . ?
N41 C42 C35 114.9(5) . . ?
C43 C42 C35 122.1(5) . . ?
C44 C43 C42 118.1(6) . . ?
C44 C43 H43 120.9 . . ?
C42 C43 H43 120.9 . . ?
C45 C44 C43 120.4(6) . . ?
C45 C44 H44 119.8 . . ?
C43 C44 H44 119.8 . . ?
C44 C45 C46 118.6(5) . . ?
C44 C45 H45 120.7 . . ?
C46 C45 H45 120.7 . . ?
N41 C46 C45 122.9(6) . . ?
N41 C46 H46 118.6 . . ?
C45 C46 H46 118.6 . . ?
C14 Fe C52 103.6(3) . . ?
C14 Fe C13 40.2(3) . . ?
C52 Fe C13 115.0(3) . . ?
C14 Fe C15 41.2(2) . . ?
C52 Fe C15 124.6(3) . . ?
C13 Fe C15 68.5(3) . . ?
C14 Fe C53 113.1(3) . . ?
C52 Fe C53 40.5(3) . . ?
C13 Fe C53 146.6(3) . . ?
C15 Fe C53 104.7(3) . . ?
C14 Fe C12 67.6(3) . . ?
C52 Fe C12 151.1(2) . . ?
C13 Fe C12 40.5(2) . . ?
C15 Fe C12 67.7(2) . . ?
C53 Fe C12 168.4(2) . . ?
C14 Fe C54 147.6(3) . . ?
C52 Fe C54 68.0(3) . . ?
C13 Fe C54 172.0(3) . . ?
C15 Fe C54 116.5(3) . . ?
C53 Fe C54 40.2(3) . . ?
C12 Fe C54 134.0(2) . . ?
C14 Fe C55 166.4(2) . . ?
C52 Fe C55 67.1(2) . . ?
C13 Fe C55 133.1(3) . . ?
C15 Fe C55 152.3(2) . . ?
C53 Fe C55 66.9(3) . . ?
C12 Fe C55 115.4(2) . . ?
C54 Fe C55 40.0(2) . . ?
C14 Fe C51 126.2(2) . . ?
C52 Fe C51 40.8(2) . . ?
C13 Fe C51 108.4(2) . . ?
C15 Fe C51 163.6(2) . . ?
C53 Fe C51 68.5(2) . . ?
C12 Fe C51 121.1(2) . . ?
C54 Fe C51 68.6(2) . . ?
C55 Fe C51 40.33(18) . . ?
C14 Fe C11 68.5(2) . . ?
C52 Fe C11 163.7(2) . . ?
C13 Fe C11 68.7(2) . . ?
C15 Fe C11 40.3(2) . . ?
C53 Fe C11 128.0(3) . . ?
C12 Fe C11 40.59(19) . . ?
C54 Fe C11 110.6(2) . . ?
C55 Fe C11 122.99(19) . . ?
C51 Fe C11 155.1(2) . . ?
C55 C51 C52 104.9(5) . . ?
C55 C51 B2 128.3(5) . . ?
C52 C51 B2 126.5(4) . . ?
C55 C51 Fe 69.6(3) . . ?
C52 C51 Fe 68.0(3) . . ?
B2 C51 Fe 131.1(4) . . ?
C53 C52 C51 109.6(6) . . ?
C53 C52 Fe 70.7(4) . . ?
C51 C52 Fe 71.2(3) . . ?
C53 C52 H52 125.2 . . ?
C51 C52 H52 125.2 . . ?
Fe C52 H52 124.5 . . ?
C54 C53 C52 107.9(6) . . ?
C54 C53 Fe 70.0(4) . . ?
C52 C53 Fe 68.8(4) . . ?
C54 C53 H53 126.0 . . ?
C52 C53 H53 126.0 . . ?
Fe C53 H53 126.8 . . ?
C55 C54 C53 107.2(6) . . ?
C55 C54 Fe 70.3(3) . . ?
C53 C54 Fe 69.9(4) . . ?
C55 C54 H54 126.4 . . ?
C53 C54 H54 126.4 . . ?
Fe C54 H54 125.1 . . ?
C54 C55 C51 110.4(5) . . ?
C54 C55 Fe 69.7(3) . . ?
C51 C55 Fe 70.1(3) . . ?
C54 C55 H55 124.8 . . ?
C51 C55 H55 124.8 . . ?
Fe C55 H55 127.0 . . ?
C51 B2 C2 119.9(4) . . ?
C51 B2 N71 109.0(4) . . ?
C2 B2 N71 111.7(5) . . ?
C51 B2 N61 108.2(4) . . ?
C2 B2 N61 111.0(4) . . ?
N71 B2 N61 93.8(4) . . ?
B2 C2 H2A 109.5 . . ?
B2 C2 H2B 109.5 . . ?
H2A C2 H2B 109.5 . . ?
B2 C2 H2C 109.5 . . ?
H2A C2 H2C 109.5 . . ?
H2B C2 H2C 109.5 . . ?
C66 N61 C62 120.4(5) . . ?
C66 N61 B2 125.8(5) . . ?
C62 N61 B2 113.8(4) . . ?
N61 C62 C63 121.8(5) . . ?
N61 C62 C72 108.8(4) . . ?
C63 C62 C72 129.4(5) . . ?
C62 C63 C64 117.4(6) . . ?
C62 C63 H63 121.3 . . ?
C64 C63 H63 121.3 . . ?
C65 C64 C63 120.8(6) . . ?
C65 C64 H64 119.6 . . ?
C63 C64 H64 119.6 . . ?
C64 C65 C66 119.6(6) . . ?
C64 C65 H65 120.2 . . ?
C66 C65 H65 120.2 . . ?
N61 C66 C65 120.1(6) . . ?
N61 C66 H66 120.0 . . ?
C65 C66 H66 120.0 . . ?
C76 N71 C72 119.7(4) . . ?
C76 N71 B2 126.7(4) . . ?
C72 N71 B2 113.6(4) . . ?
N71 C72 C73 119.3(5) . . ?
N71 C72 C62 110.0(4) . . ?
C73 C72 C62 130.7(5) . . ?
N74 C73 C72 122.1(5) . . ?
N74 C73 H73 118.9 . . ?
C72 C73 H73 118.9 . . ?
C75 N74 C73 117.1(4) . . ?
N74 C75 C76 122.4(4) . . ?
N74 C75 C82 116.9(4) . . ?
C76 C75 C82 120.7(4) . . ?
N71 C76 C75 119.4(4) . . ?
N71 C76 H76 120.3 . . ?
C75 C76 H76 120.3 . . ?
C86 N81 C82 116.4(5) . . ?
N81 C82 C83 123.0(5) . . ?
N81 C82 C75 114.5(4) . . ?
C83 C82 C75 122.5(5) . . ?
C84 C83 C82 119.1(6) . . ?
C84 C83 H83 120.5 . . ?
C82 C83 H83 120.5 . . ?
C83 C84 C85 119.0(6) . . ?
C83 C84 H84 120.5 . . ?
C85 C84 H84 120.5 . . ?
C84 C85 C86 119.8(6) . . ?
C84 C85 H85 120.1 . . ?
C86 C85 H85 120.1 . . ?
N81 C86 C85 122.7(6) . . ?
N81 C86 H86 118.6 . . ?
C85 C86 H86 118.6 . . ?
F16 P1 F15 94.3(5) . . ?
F16 P1 F12 84.4(5) . . ?
F15 P1 F12 177.2(4) . . ?
F16 P1 F14 177.7(5) . . ?
F15 P1 F14 87.7(4) . . ?
F12 P1 F14 93.7(4) . . ?
F16 P1 F13 94.2(4) . . ?
F15 P1 F13 90.2(3) . . ?
F12 P1 F13 87.4(3) . . ?
F14 P1 F13 87.0(3) . . ?
F16 P1 F11 89.5(4) . . ?
F15 P1 F11 90.2(3) . . ?
F12 P1 F11 92.2(3) . . ?
F14 P1 F11 89.3(3) . . ?
F13 P1 F11 176.2(4) . . ?
F26 P2 F21 91.5(4) . . ?
F26 P2 F25 178.0(4) . . ?
F21 P2 F25 90.4(4) . . ?
F26 P2 F22 91.6(3) . . ?
F21 P2 F22 91.0(3) . . ?
F25 P2 F22 88.9(3) . . ?
F26 P2 F24 87.0(4) . . ?
F21 P2 F24 88.7(3) . . ?
F25 P2 F24 92.5(3) . . ?
F22 P2 F24 178.5(3) . . ?
F26 P2 F23 88.3(4) . . ?
F21 P2 F23 177.9(3) . . ?
F25 P2 F23 89.7(4) . . ?
F22 P2 F23 91.1(3) . . ?
F24 P2 F23 89.2(3) . . ?

loop_
_geom_bond_atom_site_label_1
_geom_bond_atom_site_label_2
_geom_bond_distance
_geom_bond_site_symmetry_2
_geom_bond_publ_flag
C11 C15 1.432(8) . ?
C11 C12 1.442(7) . ?
C11 B1 1.583(7) . ?
C11 Fe 2.092(5) . ?
C12 C13 1.425(8) . ?
C12 Fe 2.066(5) . ?
C12 H12 0.9300 . ?
C13 C14 1.404(10) . ?
C13 Fe 2.052(6) . ?
C13 H13 0.9300 . ?
C14 C15 1.440(8) . ?
C14 Fe 2.036(5) . ?
C14 H14 0.9300 . ?
C15 Fe 2.059(5) . ?
C15 H15 0.9300 . ?
B1 C1 1.586(9) . ?
B1 N31 1.598(7) . ?
B1 N21 1.616(7) . ?
C1 H1A 0.9600 . ?
C1 H1B 0.9600 . ?
C1 H1C 0.9600 . ?
N21 C26 1.334(6) . ?
N21 C22 1.361(7) . ?
C22 C23 1.378(7) . ?
C22 C32 1.463(7) . ?
C23 C24 1.381(9) . ?
C23 H23 0.9300 . ?
C24 C25 1.370(10) . ?
C24 H24 0.9300 . ?
C25 C26 1.366(9) . ?
C25 H25 0.9300 . ?
C26 H26 0.9300 . ?
N31 C36 1.330(6) . ?
N31 C32 1.349(7) . ?
C32 C33 1.391(8) . ?
C33 N34 1.318(7) . ?
C33 H33 0.9300 . ?
N34 C35 1.332(7) . ?
C35 C36 1.397(7) . ?
C35 C42 1.482(7) . ?
C36 H36 0.9300 . ?
N41 C46 1.345(7) . ?
N41 C42 1.349(7) . ?
C42 C43 1.394(8) . ?
C43 C44 1.370(8) . ?
C43 H43 0.9300 . ?
C44 C45 1.362(9) . ?
C44 H44 0.9300 . ?
C45 C46 1.393(9) . ?
C45 H45 0.9300 . ?
C46 H46 0.9300 . ?
Fe C52 2.039(6) . ?
Fe C53 2.065(7) . ?
Fe C54 2.066(6) . ?
Fe C55 2.073(5) . ?
Fe C51 2.080(5) . ?
C51 C55 1.432(7) . ?
C51 C52 1.436(8) . ?
C51 B2 1.581(8) . ?
C52 C53 1.420(9) . ?
C52 H52 0.9300 . ?
C53 C54 1.418(10) . ?
C53 H53 0.9300 . ?
C54 C55 1.416(8) . ?
C54 H54 0.9300 . ?
C55 H55 0.9300 . ?
B2 C2 1.600(7) . ?
B2 N71 1.608(7) . ?
B2 N61 1.610(7) . ?
C2 H2A 0.9600 . ?
C2 H2B 0.9600 . ?
C2 H2C 0.9600 . ?
N61 C66 1.345(7) . ?
N61 C62 1.359(7) . ?
C62 C63 1.366(7) . ?
C62 C72 1.450(7) . ?
C63 C64 1.394(9) . ?
C63 H63 0.9300 . ?
C64 C65 1.365(10) . ?
C64 H64 0.9300 . ?
C65 C66 1.377(8) . ?
C65 H65 0.9300 . ?
C66 H66 0.9300 . ?
N71 C76 1.325(6) . ?
N71 C72 1.350(6) . ?
C72 C73 1.380(7) . ?
C73 N74 1.338(7) . ?
C73 H73 0.9300 . ?
N74 C75 1.328(6) . ?
C75 C76 1.391(7) . ?
C75 C82 1.487(7) . ?
C76 H76 0.9300 . ?
N81 C86 1.353(7) . ?
N81 C82 1.356(6) . ?
C82 C83 1.389(8) . ?
C83 C84 1.360(8) . ?
C83 H83 0.9300 . ?
C84 C85 1.369(10) . ?
C84 H84 0.9300 . ?
C85 C86 1.378(9) . ?
C85 H85 0.9300 . ?
C86 H86 0.9300 . ?
P1 F16 1.517(7) . ?
P1 F15 1.530(5) . ?
P1 F12 1.551(5) . ?
P1 F14 1.555(6) . ?
P1 F13 1.564(5) . ?
P1 F11 1.577(4) . ?
P2 F26 1.532(5) . ?
P2 F21 1.532(5) . ?
P2 F25 1.541(5) . ?
P2 F22 1.551(4) . ?
P2 F24 1.566(4) . ?
P2 F23 1.567(5) . ?

loop_
_geom_torsion_atom_site_label_1
_geom_torsion_atom_site_label_2
_geom_torsion_atom_site_label_3
_geom_torsion_atom_site_label_4
_geom_torsion
_geom_torsion_site_symmetry_1
_geom_torsion_site_symmetry_2
_geom_torsion_site_symmetry_3
_geom_torsion_site_symmetry_4
_geom_torsion_publ_flag
C15 C11 C12 C13 0.0(6) . . . . ?
B1 C11 C12 C13 -175.3(5) . . . . ?
Fe C11 C12 C13 58.6(4) . . . . ?
C15 C11 C12 Fe -58.6(4) . . . . ?
B1 C11 C12 Fe 126.1(5) . . . . ?
C11 C12 C13 C14 0.1(6) . . . . ?
Fe C12 C13 C14 59.6(4) . . . . ?
C11 C12 C13 Fe -59.5(3) . . . . ?
C12 C13 C14 C15 -0.2(7) . . . . ?
Fe C13 C14 C15 60.0(4) . . . . ?
C12 C13 C14 Fe -60.2(4) . . . . ?
C12 C11 C15 C14 -0.1(6) . . . . ?
B1 C11 C15 C14 175.3(5) . . . . ?
Fe C11 C15 C14 -58.8(4) . . . . ?
C12 C11 C15 Fe 58.7(3) . . . . ?
B1 C11 C15 Fe -125.9(5) . . . . ?
C13 C14 C15 C11 0.2(7) . . . . ?
Fe C14 C15 C11 60.3(4) . . . . ?
C13 C14 C15 Fe -60.2(4) . . . . ?
C15 C11 B1 C1 39.6(7) . . . . ?
C12 C11 B1 C1 -145.9(5) . . . . ?
Fe C11 B1 C1 -52.4(7) . . . . ?
C15 C11 B1 N31 168.7(5) . . . . ?
C12 C11 B1 N31 -16.9(7) . . . . ?
Fe C11 B1 N31 76.7(6) . . . . ?
C15 C11 B1 N21 -88.2(7) . . . . ?
C12 C11 B1 N21 86.2(6) . . . . ?
Fe C11 B1 N21 179.7(4) . . . . ?
C11 B1 N21 C26 67.6(7) . . . . ?
C1 B1 N21 C26 -65.6(6) . . . . ?
N31 B1 N21 C26 -179.7(4) . . . . ?
C11 B1 N21 C22 -115.9(5) . . . . ?
C1 B1 N21 C22 110.9(5) . . . . ?
N31 B1 N21 C22 -3.2(5) . . . . ?
C26 N21 C22 C23 1.3(8) . . . . ?
B1 N21 C22 C23 -175.5(5) . . . . ?
C26 N21 C22 C32 -179.9(4) . . . . ?
B1 N21 C22 C32 3.3(6) . . . . ?
N21 C22 C23 C24 0.0(8) . . . . ?
C32 C22 C23 C24 -178.6(5) . . . . ?
C22 C23 C24 C25 -1.0(9) . . . . ?
C23 C24 C25 C26 0.8(9) . . . . ?
C22 N21 C26 C25 -1.5(8) . . . . ?
B1 N21 C26 C25 174.8(5) . . . . ?
C24 C25 C26 N21 0.5(9) . . . . ?
C11 B1 N31 C36 -61.8(6) . . . . ?
C1 B1 N31 C36 71.4(6) . . . . ?
N21 B1 N31 C36 -176.8(4) . . . . ?
C11 B1 N31 C32 117.1(5) . . . . ?
C1 B1 N31 C32 -109.8(5) . . . . ?
N21 B1 N31 C32 2.0(5) . . . . ?
C36 N31 C32 C33 -2.1(7) . . . . ?
B1 N31 C32 C33 179.0(5) . . . . ?
C36 N31 C32 C22 178.5(4) . . . . ?
B1 N31 C32 C22 -0.4(6) . . . . ?
N21 C22 C32 N31 -1.8(6) . . . . ?
C23 C22 C32 N31 176.8(5) . . . . ?
N21 C22 C32 C33 178.9(6) . . . . ?
C23 C22 C32 C33 -2.4(10) . . . . ?
N31 C32 C33 N34 3.1(9) . . . . ?
C22 C32 C33 N34 -177.7(5) . . . . ?
C32 C33 N34 C35 -1.6(9) . . . . ?
C33 N34 C35 C36 -0.8(8) . . . . ?
C33 N34 C35 C42 179.8(5) . . . . ?
C32 N31 C36 C35 -0.1(7) . . . . ?
B1 N31 C36 C35 178.6(4) . . . . ?
N34 C35 C36 N31 1.7(7) . . . . ?
C42 C35 C36 N31 -179.0(4) . . . . ?
C46 N41 C42 C43 0.0(8) . . . . ?
C46 N41 C42 C35 -179.0(4) . . . . ?
N34 C35 C42 N41 -178.9(5) . . . . ?
C36 C35 C42 N41 1.7(7) . . . . ?
N34 C35 C42 C43 2.0(7) . . . . ?
C36 C35 C42 C43 -177.3(5) . . . . ?
N41 C42 C43 C44 1.7(8) . . . . ?
C35 C42 C43 C44 -179.3(5) . . . . ?
C42 C43 C44 C45 -2.1(9) . . . . ?
C43 C44 C45 C46 0.9(9) . . . . ?
C42 N41 C46 C45 -1.3(8) . . . . ?
C44 C45 C46 N41 0.9(9) . . . . ?
C13 C14 Fe C52 -112.8(4) . . . . ?
C15 C14 Fe C52 127.7(4) . . . . ?
C15 C14 Fe C13 -119.5(6) . . . . ?
C13 C14 Fe C15 119.5(6) . . . . ?
C13 C14 Fe C53 -154.4(4) . . . . ?
C15 C14 Fe C53 86.1(5) . . . . ?
C13 C14 Fe C12 38.2(3) . . . . ?
C15 C14 Fe C12 -81.3(4) . . . . ?
C13 C14 Fe C54 177.0(4) . . . . ?
C15 C14 Fe C54 57.5(6) . . . . ?
C13 C14 Fe C55 -67.2(13) . . . . ?
C15 C14 Fe C55 173.3(11) . . . . ?
C13 C14 Fe C51 -74.9(4) . . . . ?
C15 C14 Fe C51 165.6(4) . . . . ?
C13 C14 Fe C11 82.1(4) . . . . ?
C15 C14 Fe C11 -37.4(4) . . . . ?
C12 C13 Fe C14 118.4(5) . . . . ?
C14 C13 Fe C52 81.3(4) . . . . ?
C12 C13 Fe C52 -160.3(3) . . . . ?
C14 C13 Fe C15 -38.0(3) . . . . ?
C12 C13 Fe C15 80.4(3) . . . . ?
C14 C13 Fe C53 46.2(6) . . . . ?
C12 C13 Fe C53 164.6(4) . . . . ?
C14 C13 Fe C12 -118.4(5) . . . . ?
C14 C13 Fe C54 -168.5(16) . . . . ?
C12 C13 Fe C54 -50.0(18) . . . . ?
C14 C13 Fe C55 162.7(3) . . . . ?
C12 C13 Fe C55 -78.9(4) . . . . ?
C14 C13 Fe C51 124.8(3) . . . . ?
C12 C13 Fe C51 -116.8(3) . . . . ?
C14 C13 Fe C11 -81.5(4) . . . . ?
C12 C13 Fe C11 36.9(3) . . . . ?
C11 C15 Fe C14 -119.1(6) . . . . ?
C11 C15 Fe C52 171.7(3) . . . . ?
C14 C15 Fe C52 -69.2(5) . . . . ?
C11 C15 Fe C13 -82.0(4) . . . . ?
C14 C15 Fe C13 37.1(4) . . . . ?
C11 C15 Fe C53 132.4(4) . . . . ?
C14 C15 Fe C53 -108.5(5) . . . . ?
C11 C15 Fe C12 -38.2(3) . . . . ?
C14 C15 Fe C12 80.9(5) . . . . ?
C11 C15 Fe C54 91.2(4) . . . . ?
C14 C15 Fe C54 -149.7(5) . . . . ?
C11 C15 Fe C55 64.3(7) . . . . ?
C14 C15 Fe C55 -176.6(5) . . . . ?
C11 C15 Fe C51 -164.2(7) . . . . ?
C14 C15 Fe C51 -45.0(10) . . . . ?
C14 C15 Fe C11 119.1(6) . . . . ?
C13 C12 Fe C14 -37.9(3) . . . . ?
C11 C12 Fe C14 82.7(3) . . . . ?
C13 C12 Fe C52 39.3(6) . . . . ?
C11 C12 Fe C52 159.8(4) . . . . ?
C11 C12 Fe C13 120.6(4) . . . . ?
C13 C12 Fe C15 -82.6(4) . . . . ?
C11 C12 Fe C15 38.0(3) . . . . ?
C13 C12 Fe C53 -133.6(13) . . . . ?
C11 C12 Fe C53 -13.1(14) . . . . ?
C13 C12 Fe C54 171.5(4) . . . . ?
C11 C12 Fe C54 -68.0(4) . . . . ?
C13 C12 Fe C55 127.6(3) . . . . ?
C11 C12 Fe C55 -111.9(3) . . . . ?
C13 C12 Fe C51 81.9(4) . . . . ?
C11 C12 Fe C51 -157.5(3) . . . . ?
C13 C12 Fe C11 -120.6(4) . . . . ?
C15 C11 Fe C14 38.2(4) . . . . ?
C12 C11 Fe C14 -80.1(4) . . . . ?
B1 C11 Fe C14 158.0(6) . . . . ?
C15 C11 Fe C52 -25.1(9) . . . . ?
C12 C11 Fe C52 -143.5(8) . . . . ?
B1 C11 Fe C52 94.7(9) . . . . ?
C15 C11 Fe C13 81.4(4) . . . . ?
C12 C11 Fe C13 -36.9(3) . . . . ?
B1 C11 Fe C13 -158.7(6) . . . . ?
C12 C11 Fe C15 -118.3(4) . . . . ?
B1 C11 Fe C15 119.9(7) . . . . ?
C15 C11 Fe C53 -65.0(5) . . . . ?
C12 C11 Fe C53 176.7(4) . . . . ?
B1 C11 Fe C53 54.8(6) . . . . ?
C15 C11 Fe C12 118.3(4) . . . . ?
B1 C11 Fe C12 -121.8(6) . . . . ?
C15 C11 Fe C54 -107.1(4) . . . . ?
C12 C11 Fe C54 134.6(3) . . . . ?
B1 C11 Fe C54 12.8(6) . . . . ?
C15 C11 Fe C55 -150.1(4) . . . . ?
C12 C11 Fe C55 91.6(3) . . . . ?
B1 C11 Fe C55 -30.2(6) . . . . ?
C15 C11 Fe C51 169.4(4) . . . . ?
C12 C11 Fe C51 51.1(5) . . . . ?
B1 C11 Fe C51 -70.7(7) . . . . ?
C14 Fe C51 C55 177.2(4) . . . . ?
C52 Fe C51 C55 -116.5(5) . . . . ?
C13 Fe C51 C55 136.2(4) . . . . ?
C15 Fe C51 C55 -147.5(8) . . . . ?
C53 Fe C51 C55 -79.2(4) . . . . ?
C12 Fe C51 C55 93.6(4) . . . . ?
C54 Fe C51 C55 -35.9(4) . . . . ?
C11 Fe C51 C55 57.3(6) . . . . ?
C14 Fe C51 C52 -66.3(5) . . . . ?
C13 Fe C51 C52 -107.3(4) . . . . ?
C15 Fe C51 C52 -31.0(10) . . . . ?
C53 Fe C51 C52 37.3(4) . . . . ?
C12 Fe C51 C52 -149.9(3) . . . . ?
C54 Fe C51 C52 80.6(4) . . . . ?
C55 Fe C51 C52 116.5(5) . . . . ?
C11 Fe C51 C52 173.8(4) . . . . ?
C14 Fe C51 B2 53.6(6) . . . . ?
C52 Fe C51 B2 119.9(6) . . . . ?
C13 Fe C51 B2 12.6(5) . . . . ?
C15 Fe C51 B2 88.9(10) . . . . ?
C53 Fe C51 B2 157.2(5) . . . . ?
C12 Fe C51 B2 -30.0(5) . . . . ?
C54 Fe C51 B2 -159.5(5) . . . . ?
C55 Fe C51 B2 -123.6(6) . . . . ?
C11 Fe C51 B2 -66.3(7) . . . . ?
C55 C51 C52 C53 -0.4(6) . . . . ?
B2 C51 C52 C53 173.7(5) . . . . ?
Fe C51 C52 C53 -60.6(4) . . . . ?
C55 C51 C52 Fe 60.2(3) . . . . ?
B2 C51 C52 Fe -125.7(5) . . . . ?
C14 Fe C52 C53 -109.8(5) . . . . ?
C13 Fe C52 C53 -150.8(4) . . . . ?
C15 Fe C52 C53 -70.6(5) . . . . ?
C12 Fe C52 C53 -177.8(5) . . . . ?
C54 Fe C52 C53 37.3(4) . . . . ?
C55 Fe C52 C53 80.7(4) . . . . ?
C51 Fe C52 C53 119.6(5) . . . . ?
C11 Fe C52 C53 -51.0(9) . . . . ?
C14 Fe C52 C51 130.5(4) . . . . ?
C13 Fe C52 C51 89.5(4) . . . . ?
C15 Fe C52 C51 169.8(3) . . . . ?
C53 Fe C52 C51 -119.6(5) . . . . ?
C12 Fe C52 C51 62.6(6) . . . . ?
C54 Fe C52 C51 -82.4(4) . . . . ?
C55 Fe C52 C51 -38.9(3) . . . . ?
C11 Fe C52 C51 -170.7(6) . . . . ?
C51 C52 C53 C54 1.6(7) . . . . ?
Fe C52 C53 C54 -59.2(4) . . . . ?
C51 C52 C53 Fe 60.8(4) . . . . ?
C14 Fe C53 C54 -156.6(4) . . . . ?
C52 Fe C53 C54 119.5(6) . . . . ?
C13 Fe C53 C54 173.0(4) . . . . ?
C15 Fe C53 C54 -113.9(4) . . . . ?
C12 Fe C53 C54 -65.8(14) . . . . ?
C55 Fe C53 C54 38.2(4) . . . . ?
C51 Fe C53 C54 81.9(4) . . . . ?
C11 Fe C53 C54 -76.5(5) . . . . ?
C14 Fe C53 C52 83.8(4) . . . . ?
C13 Fe C53 C52 53.4(6) . . . . ?
C15 Fe C53 C52 126.6(4) . . . . ?
C12 Fe C53 C52 174.7(11) . . . . ?
C54 Fe C53 C52 -119.5(6) . . . . ?
C55 Fe C53 C52 -81.3(4) . . . . ?
C51 Fe C53 C52 -37.6(4) . . . . ?
C11 Fe C53 C52 164.0(3) . . . . ?
C52 C53 C54 C55 -2.2(7) . . . . ?
Fe C53 C54 C55 -60.7(4) . . . . ?
C52 C53 C54 Fe 58.5(4) . . . . ?
C14 Fe C54 C55 160.7(4) . . . . ?
C52 Fe C54 C55 80.2(4) . . . . ?
C13 Fe C54 C55 -33.2(19) . . . . ?
C15 Fe C54 C55 -160.9(3) . . . . ?
C53 Fe C54 C55 117.8(5) . . . . ?
C12 Fe C54 C55 -77.1(4) . . . . ?
C51 Fe C54 C55 36.2(3) . . . . ?
C11 Fe C54 C55 -117.2(3) . . . . ?
C14 Fe C54 C53 42.9(6) . . . . ?
C52 Fe C54 C53 -37.5(4) . . . . ?
C13 Fe C54 C53 -151.0(16) . . . . ?
C15 Fe C54 C53 81.3(4) . . . . ?
C12 Fe C54 C53 165.2(4) . . . . ?
C55 Fe C54 C53 -117.8(5) . . . . ?
C51 Fe C54 C53 -81.6(4) . . . . ?
C11 Fe C54 C53 125.1(4) . . . . ?
C53 C54 C55 C51 2.0(6) . . . . ?
Fe C54 C55 C51 -58.4(4) . . . . ?
C53 C54 C55 Fe 60.4(4) . . . . ?
C52 C51 C55 C54 -1.0(6) . . . . ?
B2 C51 C55 C54 -174.9(5) . . . . ?
Fe C51 C55 C54 58.2(4) . . . . ?
C52 C51 C55 Fe -59.2(3) . . . . ?
B2 C51 C55 Fe 126.9(5) . . . . ?
C14 Fe C55 C54 -131.4(12) . . . . ?
C52 Fe C55 C54 -82.5(4) . . . . ?
C13 Fe C55 C54 174.0(4) . . . . ?
C15 Fe C55 C54 39.0(7) . . . . ?
C53 Fe C55 C54 -38.3(4) . . . . ?
C12 Fe C55 C54 129.1(4) . . . . ?
C51 Fe C55 C54 -121.9(5) . . . . ?
C11 Fe C55 C54 83.1(4) . . . . ?
C14 Fe C55 C51 -9.5(14) . . . . ?
C52 Fe C55 C51 39.4(3) . . . . ?
C13 Fe C55 C51 -64.1(4) . . . . ?
C15 Fe C55 C51 160.9(5) . . . . ?
C53 Fe C55 C51 83.5(4) . . . . ?
C12 Fe C55 C51 -109.0(3) . . . . ?
C54 Fe C55 C51 121.9(5) . . . . ?
C11 Fe C55 C51 -155.0(3) . . . . ?
C55 C51 B2 C2 -146.4(5) . . . . ?
C52 C51 B2 C2 40.9(7) . . . . ?
Fe C51 B2 C2 -50.7(7) . . . . ?
C55 C51 B2 N71 -15.9(7) . . . . ?
C52 C51 B2 N71 171.4(5) . . . . ?
Fe C51 B2 N71 79.8(5) . . . . ?
C55 C51 B2 N61 84.9(6) . . . . ?
C52 C51 B2 N61 -87.7(6) . . . . ?
Fe C51 B2 N61 -179.4(3) . . . . ?
C51 B2 N61 C66 67.0(6) . . . . ?
C2 B2 N61 C66 -66.5(7) . . . . ?
N71 B2 N61 C66 178.4(5) . . . . ?
C51 B2 N61 C62 -110.8(5) . . . . ?
C2 B2 N61 C62 115.7(5) . . . . ?
N71 B2 N61 C62 0.6(5) . . . . ?
C66 N61 C62 C63 1.1(9) . . . . ?
B2 N61 C62 C63 179.0(6) . . . . ?
C66 N61 C62 C72 -178.9(5) . . . . ?
B2 N61 C62 C72 -1.0(6) . . . . ?
N61 C62 C63 C64 -0.5(10) . . . . ?
C72 C62 C63 C64 179.5(7) . . . . ?
C62 C63 C64 C65 0.1(12) . . . . ?
C63 C64 C65 C66 -0.3(13) . . . . ?
C62 N61 C66 C65 -1.3(9) . . . . ?
B2 N61 C66 C65 -179.0(6) . . . . ?
C64 C65 C66 N61 0.9(12) . . . . ?
C51 B2 N71 C76 -68.1(6) . . . . ?
C2 B2 N71 C76 66.7(6) . . . . ?
N61 B2 N71 C76 -178.9(4) . . . . ?
C51 B2 N71 C72 110.7(5) . . . . ?
C2 B2 N71 C72 -114.4(5) . . . . ?
N61 B2 N71 C72 -0.1(5) . . . . ?
C76 N71 C72 C73 -1.0(7) . . . . ?
B2 N71 C72 C73 -179.9(5) . . . . ?
C76 N71 C72 C62 178.4(4) . . . . ?
B2 N71 C72 C62 -0.5(6) . . . . ?
N61 C62 C72 N71 0.9(6) . . . . ?
C63 C62 C72 N71 -179.1(6) . . . . ?
N61 C62 C72 C73 -179.7(5) . . . . ?
C63 C62 C72 C73 0.3(11) . . . . ?
N71 C72 C73 N74 0.8(8) . . . . ?
C62 C72 C73 N74 -178.5(5) . . . . ?
C72 C73 N74 C75 -0.2(8) . . . . ?
C73 N74 C75 C76 -0.3(8) . . . . ?
C73 N74 C75 C82 177.3(5) . . . . ?
C72 N71 C76 C75 0.6(7) . . . . ?
B2 N71 C76 C75 179.4(4) . . . . ?
N74 C75 C76 N71 0.1(8) . . . . ?
C82 C75 C76 N71 -177.4(4) . . . . ?
C86 N81 C82 C83 0.1(8) . . . . ?
C86 N81 C82 C75 179.1(4) . . . . ?
N74 C75 C82 N81 -170.3(4) . . . . ?
C76 C75 C82 N81 7.3(7) . . . . ?
N74 C75 C82 C83 8.8(7) . . . . ?
C76 C75 C82 C83 -173.6(5) . . . . ?
N81 C82 C83 C84 0.2(9) . . . . ?
C75 C82 C83 C84 -178.8(5) . . . . ?
C82 C83 C84 C85 -0.7(10) . . . . ?
C83 C84 C85 C86 0.9(11) . . . . ?
C82 N81 C86 C85 0.1(8) . . . . ?
C84 C85 C86 N81 -0.6(10) . . . . ?
